data_1543370
loop_
_publ_author_name
'Joseph, J. M.'
'Viswanathan, Vijayan'
'Velmurugan, Devadasan'

_publ_section_title
;
 6b-Hydroxy-17-methyl-15-(3-nitrophenyl)-6b,7,16,17-tetrahydro-7,14a-methanonaphtho[1',8':1,2,3]pyrrolo[3',2':8,8a]azuleno[5,6-<i>b</i>]quinolin-14(15<i>H</i>)-one
 dichloromethane hemisolvate
;
_journal_coeditor_code SU4048
_journal_issue 5
_journal_name_full IUCrData
_journal_page_first x160828
_journal_paper_doi 10.1107/S2414314616008282
_journal_volume 1
_journal_year 2016
_chemical_formula_iupac 'C34 H25 N3 O4, 0.5C H2 Cl2'
_chemical_formula_moiety 'C34 H25 N3 O4, 0.5(C H2 Cl2)'
_chemical_formula_sum 'C34.5 H26 Cl N3 O4'
_chemical_formula_weight 582.03
_chemical_name_systematic
'6b-Hydroxy-17-methyl-15-(3-nitrophenyl)-6b,7,16,17-tetrahydro-7,14a-methanonaphtho[1',8':1,2,3]pyrrolo[3',2':8,8a]azuleno[5,6-<i>b</i>]quinolin-14(15<i>H</i>)-one dichloromethane hemisolvate'
_space_group_crystal_system triclinic
_space_group_IT_number 2
_space_group_name_Hall '-P 1'
_space_group_name_H-M_alt 'P -1'
_symmetry_space_group_name_Hall '-P 1'
_symmetry_space_group_name_H-M 'P -1'
_atom_sites_solution_hydrogens geom
_atom_sites_solution_primary direct
_atom_sites_solution_secondary difmap
_audit_creation_method SHELXL-2014/7
_cell_angle_alpha 94.490(2)
_cell_angle_beta 93.300(2)
_cell_angle_gamma 107.5540(10)
_cell_formula_units_Z 2
_cell_length_a 9.3566(3)
_cell_length_b 12.1189(4)
_cell_length_c 12.7055(4)
_cell_measurement_reflns_used 5597
_cell_measurement_temperature 293(2)
_cell_measurement_theta_max 26.509
_cell_measurement_theta_min 1.614
_cell_volume 1364.39(8)
_computing_cell_refinement
;
SAINT (Bruker, 2008)
;
_computing_data_collection
;
APEX2 (Bruker, 2008)
;
_computing_data_reduction
;
SAINT (Bruker, 2008)
;
_computing_molecular_graphics
;
PLATON (Spek, 2009) and Mercury (Macrae <i>et al.</i>,  2008)
;
_computing_publication_material
;
SHELXL2014 (Sheldrick, 2015) and PLATON (Spek, 2009)
;
_computing_structure_refinement
;
SHELXL2014 (Sheldrick, 2015)
;
_computing_structure_solution
;
SHELXS97 (Sheldrick, 2008)
;
_diffrn_ambient_temperature 293(2)
_diffrn_measured_fraction_theta_full 0.999
_diffrn_measured_fraction_theta_max 0.988
_diffrn_measurement_device_type 'Bruker SMART APEXII area-detector'
_diffrn_measurement_method '\w and \f scans'
_diffrn_radiation_type MoK\a
_diffrn_radiation_wavelength 0.71073
_diffrn_reflns_av_R_equivalents 0.0216
_diffrn_reflns_limit_h_max 11
_diffrn_reflns_limit_h_min -11
_diffrn_reflns_limit_k_max 15
_diffrn_reflns_limit_k_min -15
_diffrn_reflns_limit_l_max 15
_diffrn_reflns_limit_l_min -15
_diffrn_reflns_number 20602
_diffrn_reflns_theta_full 25.242
_diffrn_reflns_theta_max 26.509
_diffrn_reflns_theta_min 1.614
_exptl_absorpt_coefficient_mu 0.188
_exptl_absorpt_correction_T_max 0.845
_exptl_absorpt_correction_T_min 0.746
_exptl_absorpt_correction_type multi-scan
_exptl_absorpt_process_details
;
(<i>SADABS</i>; Bruker, 2008)
;
_exptl_crystal_colour colourless
_exptl_crystal_density_diffrn 1.417
_exptl_crystal_description block
_exptl_crystal_F_000 606
_exptl_crystal_size_max 0.240
_exptl_crystal_size_mid 0.180
_exptl_crystal_size_min 0.110
_refine_diff_density_max 0.713
_refine_diff_density_min -0.807
_refine_ls_extinction_coef 0.012(2)
_refine_ls_extinction_expression Fc^*^=kFc[1+0.001xFc^2^\l^3^/sin(2\q)]^-1/4^
_refine_ls_extinction_method
;
SHELXL2014 (Sheldrick, 2015)
;
_refine_ls_goodness_of_fit_ref 1.030
_refine_ls_hydrogen_treatment constr
_refine_ls_matrix_type full
_refine_ls_number_parameters 391
_refine_ls_number_reflns 5597
_refine_ls_number_restraints 0
_refine_ls_restrained_S_all 1.030
_refine_ls_R_factor_all 0.0594
_refine_ls_R_factor_gt 0.0517
_refine_ls_shift/su_max 0.001
_refine_ls_shift/su_mean 0.000
_refine_ls_structure_factor_coef Fsqd
_refine_ls_weighting_details 'w=1/[\s^2^(Fo^2^)+(0.0741P)^2^+0.7773P] where P=(Fo^2^+2Fc^2^)/3'
_refine_ls_weighting_scheme calc
_refine_ls_wR_factor_gt 0.1423
_refine_ls_wR_factor_ref 0.1507
_reflns_number_gt 4781
_reflns_number_total 5597
_reflns_threshold_expression 'I > 2\s(I)'
_cod_data_source_file su4048sup1.cif
_cod_data_source_block I
_cod_original_formula_sum 'C34.50 H26 Cl1 N3 O4'
_cod_database_code 1543370
_shelx_space_group_comment
;
The symmetry employed for this shelxl refinement is uniquely defined
by the following loop, which should always be used as a source of
symmetry information in preference to the above space-group names.
They are only intended as comments.
;
_shelx_estimated_absorpt_t_min 0.956
_shelx_estimated_absorpt_t_max 0.980

loop_
_space_group_symop_operation_xyz
'x, y, z'
'-x, -y, -z'

loop_
_atom_site_type_symbol
_atom_site_label
_atom_site_fract_x
_atom_site_fract_y
_atom_site_fract_z
_atom_site_U_iso_or_equiv
_atom_site_adp_type
_atom_site_calc_flag
_atom_site_occupancy
C C35 0.9773(8) 0.5614(7) 0.4596(8) 0.122(3) Uani d 0.5
H H35A 0.8820 0.5779 0.4543 0.146 Uiso calc 0.5
H H35B 1.0486 0.6182 0.4233 0.146 Uiso calc 0.5
Cl Cl1 1.04569(14) 0.57364(13) 0.59887(11) 0.1339(5) Uani d 1
C C1 0.72811(18) 0.87889(14) 0.84196(13) 0.0306(4) Uani d 1
C C2 0.6091(2) 0.91913(14) 0.78307(14) 0.0343(4) Uani d 1
C C3 0.4613(2) 0.90609(18) 0.79707(16) 0.0445(4) Uani d 1
H H3 0.4119 0.8591 0.8466 0.053 Uiso calc 1
C C4 0.3853(3) 0.9663(2) 0.73399(19) 0.0588(6) Uani d 1
H H4 0.2847 0.9578 0.7430 0.071 Uiso calc 1
C C5 0.4541(3) 1.0362(2) 0.66084(19) 0.0638(7) Uani d 1
H H5 0.4007 1.0753 0.6223 0.077 Uiso calc 1
C C6 0.6059(3) 1.04980(18) 0.64289(16) 0.0516(5) Uani d 1
C C7 0.6941(4) 1.1164(2) 0.56918(18) 0.0675(7) Uani d 1
H H7 0.6521 1.1594 0.5263 0.081 Uiso calc 1
C C8 0.8393(4) 1.1184(2) 0.56030(19) 0.0658(7) Uani d 1
H H8 0.8944 1.1634 0.5116 0.079 Uiso calc 1
C C9 0.9087(3) 1.05452(18) 0.62237(16) 0.0514(5) Uani d 1
H H9 1.0073 1.0558 0.6141 0.062 Uiso calc 1
C C10 0.8275(2) 0.99051(15) 0.69512(14) 0.0379(4) Uani d 1
C C11 0.6784(2) 0.98855(15) 0.70502(14) 0.0386(4) Uani d 1
C C12 0.86515(19) 0.91164(15) 0.77043(13) 0.0330(4) Uani d 1
C C13 0.86429(19) 0.79050(15) 0.71955(14) 0.0339(4) Uani d 1
H H13 0.9619 0.7940 0.6933 0.041 Uiso calc 1
C C14 0.73823(19) 0.73871(14) 0.63388(13) 0.0329(4) Uani d 1
C C15 0.6529(2) 0.69894(16) 0.45693(14) 0.0393(4) Uani d 1
C C16 0.6839(3) 0.7051(2) 0.34972(16) 0.0538(5) Uani d 1
H H16 0.7825 0.7363 0.3329 0.065 Uiso calc 1
C C17 0.5707(3) 0.6658(2) 0.27066(17) 0.0618(6) Uani d 1
H H17 0.5930 0.6713 0.2005 0.074 Uiso calc 1
C C18 0.4214(3) 0.6173(2) 0.29334(17) 0.0591(6) Uani d 1
H H18 0.3451 0.5922 0.2386 0.071 Uiso calc 1
C C19 0.3883(3) 0.6071(2) 0.39542(17) 0.0544(5) Uani d 1
H H19 0.2892 0.5731 0.4100 0.065 Uiso calc 1
C C20 0.5024(2) 0.64736(16) 0.47987(15) 0.0408(4) Uani d 1
C C21 0.4750(2) 0.63939(17) 0.58695(15) 0.0416(4) Uani d 1
H H21 0.3783 0.6038 0.6054 0.050 Uiso calc 1
C C22 0.5905(2) 0.68392(15) 0.66374(14) 0.0345(4) Uani d 1
C C23 0.5629(2) 0.67639(14) 0.77782(14) 0.0345(4) Uani d 1
C C24 0.69506(19) 0.74606(14) 0.85484(13) 0.0312(4) Uani d 1
C C25 0.8359(2) 0.71954(16) 0.81484(14) 0.0361(4) Uani d 1
H H25A 0.9205 0.7455 0.8683 0.043 Uiso calc 1
H H25B 0.8154 0.6372 0.7939 0.043 Uiso calc 1
C C26 0.6759(2) 0.85428(16) 1.01904(14) 0.0395(4) Uani d 1
H H26A 0.5768 0.8643 1.0171 0.047 Uiso calc 1
H H26B 0.7194 0.8689 1.0919 0.047 Uiso calc 1
C C27 0.6661(2) 0.73169(15) 0.97300(13) 0.0351(4) Uani d 1
H H27 0.5620 0.6824 0.9750 0.042 Uiso calc 1
C C28 0.7674(2) 0.67420(15) 1.02952(13) 0.0342(4) Uani d 1
C C29 0.8895(2) 0.73465(17) 1.10098(15) 0.0432(4) Uani d 1
H H29 0.9135 0.8150 1.1141 0.052 Uiso calc 1
C C30 0.9760(2) 0.67755(19) 1.15298(17) 0.0501(5) Uani d 1
H H30 1.0570 0.7199 1.2004 0.060 Uiso calc 1
C C31 0.9431(2) 0.55854(18) 1.13504(17) 0.0466(5) Uani d 1
H H31 1.0002 0.5195 1.1701 0.056 Uiso calc 1
C C32 0.8232(2) 0.49940(16) 1.06359(15) 0.0393(4) Uani d 1
C C33 0.7352(2) 0.55443(16) 1.01075(14) 0.0362(4) Uani d 1
H H33 0.6550 0.5115 0.9630 0.043 Uiso calc 1
C C34 0.7644(2) 1.05220(16) 0.97148(15) 0.0410(4) Uani d 1
H H34A 0.6616 1.0512 0.9610 0.061 Uiso calc 1
H H34B 0.8232 1.1004 0.9231 0.061 Uiso calc 1
H H34C 0.8031 1.0828 1.0430 0.061 Uiso calc 1
N N1 0.76883(18) 0.74405(13) 0.53420(12) 0.0388(4) Uani d 1
N N2 0.77263(16) 0.93343(12) 0.95215(11) 0.0339(3) Uani d 1
N N3 0.7856(2) 0.37245(15) 1.04308(16) 0.0505(4) Uani d 1
O O1 1.00338(14) 0.96413(12) 0.83179(10) 0.0437(3) Uani d 1
H H1 0.9886 0.9675 0.8948 0.066 Uiso calc 1
O O2 0.44393(16) 0.61858(13) 0.80500(11) 0.0509(4) Uani d 1
O O3 0.8470(2) 0.32270(15) 1.10228(18) 0.0773(6) Uani d 1
O O4 0.6955(2) 0.32303(14) 0.96856(16) 0.0652(5) Uani d 1

loop_
_atom_site_aniso_label
_atom_site_aniso_U_11
_atom_site_aniso_U_22
_atom_site_aniso_U_33
_atom_site_aniso_U_12
_atom_site_aniso_U_13
_atom_site_aniso_U_23
C35 0.079(4) 0.094(5) 0.231(10) 0.058(4) 0.071(6) 0.085(6)
Cl1 0.1021(8) 0.1563(11) 0.1467(11) 0.0483(7) 0.0245(7) -0.0078(8)
C1 0.0313(8) 0.0289(8) 0.0325(8) 0.0101(6) 0.0049(6) 0.0028(6)
C2 0.0379(9) 0.0295(8) 0.0364(9) 0.0132(7) -0.0003(7) -0.0008(7)
C3 0.0410(10) 0.0481(11) 0.0466(10) 0.0195(9) 0.0019(8) -0.0041(8)
C4 0.0514(13) 0.0725(15) 0.0597(13) 0.0374(12) -0.0102(10) -0.0127(12)
C5 0.0824(17) 0.0676(15) 0.0548(13) 0.0494(14) -0.0160(12) -0.0021(11)
C6 0.0748(15) 0.0421(11) 0.0428(11) 0.0284(10) -0.0076(10) 0.0006(8)
C7 0.117(2) 0.0481(13) 0.0448(12) 0.0355(14) -0.0031(13) 0.0144(10)
C8 0.103(2) 0.0458(12) 0.0481(12) 0.0167(13) 0.0157(13) 0.0187(10)
C9 0.0654(14) 0.0391(10) 0.0430(10) 0.0039(9) 0.0114(9) 0.0077(8)
C10 0.0469(10) 0.0282(8) 0.0350(9) 0.0066(7) 0.0036(7) 0.0023(7)
C11 0.0509(11) 0.0301(8) 0.0344(9) 0.0136(8) -0.0026(8) 0.0004(7)
C12 0.0301(8) 0.0334(9) 0.0333(8) 0.0061(7) 0.0050(6) 0.0030(7)
C13 0.0293(8) 0.0372(9) 0.0377(9) 0.0123(7) 0.0103(7) 0.0053(7)
C14 0.0366(9) 0.0279(8) 0.0359(9) 0.0117(7) 0.0098(7) 0.0023(6)
C15 0.0474(10) 0.0335(9) 0.0372(9) 0.0125(8) 0.0090(8) 0.0006(7)
C16 0.0609(13) 0.0550(12) 0.0408(11) 0.0097(10) 0.0136(9) 0.0015(9)
C17 0.0798(17) 0.0641(14) 0.0339(10) 0.0114(12) 0.0096(10) -0.0011(9)
C18 0.0681(15) 0.0605(14) 0.0413(11) 0.0133(11) -0.0053(10) -0.0062(10)
C19 0.0505(12) 0.0597(13) 0.0463(11) 0.0096(10) 0.0011(9) -0.0034(10)
C20 0.0452(10) 0.0367(9) 0.0393(9) 0.0118(8) 0.0046(8) -0.0012(7)
C21 0.0374(10) 0.0408(10) 0.0433(10) 0.0068(8) 0.0090(8) 0.0014(8)
C22 0.0366(9) 0.0310(8) 0.0362(9) 0.0101(7) 0.0087(7) 0.0017(7)
C23 0.0367(9) 0.0289(8) 0.0385(9) 0.0095(7) 0.0104(7) 0.0037(7)
C24 0.0337(9) 0.0295(8) 0.0334(8) 0.0123(7) 0.0087(7) 0.0066(6)
C25 0.0366(9) 0.0381(9) 0.0392(9) 0.0178(7) 0.0096(7) 0.0071(7)
C26 0.0464(10) 0.0428(10) 0.0353(9) 0.0198(8) 0.0130(8) 0.0069(7)
C27 0.0359(9) 0.0370(9) 0.0344(9) 0.0121(7) 0.0095(7) 0.0075(7)
C28 0.0362(9) 0.0352(9) 0.0326(8) 0.0099(7) 0.0110(7) 0.0097(7)
C29 0.0455(11) 0.0356(9) 0.0452(10) 0.0072(8) 0.0045(8) 0.0060(8)
C30 0.0440(11) 0.0522(12) 0.0493(11) 0.0088(9) -0.0045(9) 0.0062(9)
C31 0.0426(10) 0.0509(11) 0.0509(11) 0.0180(9) 0.0057(8) 0.0176(9)
C32 0.0393(10) 0.0355(9) 0.0460(10) 0.0123(8) 0.0148(8) 0.0113(7)
C33 0.0354(9) 0.0368(9) 0.0366(9) 0.0099(7) 0.0081(7) 0.0057(7)
C34 0.0466(10) 0.0339(9) 0.0429(10) 0.0148(8) 0.0029(8) -0.0023(7)
N1 0.0408(8) 0.0384(8) 0.0373(8) 0.0111(7) 0.0114(6) 0.0027(6)
N2 0.0375(8) 0.0333(7) 0.0324(7) 0.0132(6) 0.0053(6) 0.0017(6)
N3 0.0443(10) 0.0383(9) 0.0751(12) 0.0181(8) 0.0178(9) 0.0116(9)
O1 0.0322(7) 0.0524(8) 0.0392(7) 0.0035(6) 0.0020(5) -0.0007(6)
O2 0.0443(8) 0.0517(8) 0.0447(8) -0.0044(6) 0.0149(6) 0.0014(6)
O3 0.0733(12) 0.0513(10) 0.1195(16) 0.0335(9) 0.0046(11) 0.0263(10)
O4 0.0596(10) 0.0418(8) 0.0909(13) 0.0135(7) 0.0067(9) -0.0051(8)

loop_
_atom_type_symbol
_atom_type_description
_atom_type_scat_dispersion_real
_atom_type_scat_dispersion_imag
_atom_type_scat_source
C C 0.0033 0.0016 'International Tables Vol C Tables 4.2.6.8 and 6.1.1.4'
H H 0.0000 0.0000 'International Tables Vol C Tables 4.2.6.8 and 6.1.1.4'
N N 0.0061 0.0033 'International Tables Vol C Tables 4.2.6.8 and 6.1.1.4'
O O 0.0106 0.0060 'International Tables Vol C Tables 4.2.6.8 and 6.1.1.4'
Cl Cl 0.1484 0.1585 'International Tables Vol C Tables 4.2.6.8 and 6.1.1.4'

loop_
_geom_angle_atom_site_label_1
_geom_angle_atom_site_label_2
_geom_angle_atom_site_label_3
_geom_angle_site_symmetry_1
_geom_angle
Cl1 C35 Cl1 2_766 110.6(4)
Cl1 C35 H35A 2_766 109.5
Cl1 C35 H35A . 109.5
Cl1 C35 H35B 2_766 109.5
Cl1 C35 H35B . 109.5
H35A C35 H35B . 108.1
C35 Cl1 C35 2_766 69.4(4)
N2 C1 C2 . 114.47(13)
N2 C1 C24 . 102.71(13)
C2 C1 C24 . 119.05(14)
N2 C1 C12 . 111.49(13)
C2 C1 C12 . 103.26(13)
C24 C1 C12 . 105.70(12)
C3 C2 C11 . 118.97(17)
C3 C2 C1 . 132.75(17)
C11 C2 C1 . 108.13(15)
C2 C3 C4 . 118.2(2)
C2 C3 H3 . 120.9
C4 C3 H3 . 120.9
C5 C4 C3 . 122.5(2)
C5 C4 H4 . 118.7
C3 C4 H4 . 118.7
C4 C5 C6 . 120.7(2)
C4 C5 H5 . 119.7
C6 C5 H5 . 119.7
C11 C6 C5 . 115.9(2)
C11 C6 C7 . 115.7(2)
C5 C6 C7 . 128.4(2)
C8 C7 C6 . 121.0(2)
C8 C7 H7 . 119.5
C6 C7 H7 . 119.5
C7 C8 C9 . 122.2(2)
C7 C8 H8 . 118.9
C9 C8 H8 . 118.9
C10 C9 C8 . 118.4(2)
C10 C9 H9 . 120.8
C8 C9 H9 . 120.8
C9 C10 C11 . 119.77(19)
C9 C10 C12 . 131.86(19)
C11 C10 C12 . 108.32(15)
C10 C11 C6 . 122.96(19)
C10 C11 C2 . 113.41(16)
C6 C11 C2 . 123.63(19)
O1 C12 C10 . 112.78(14)
O1 C12 C13 . 108.69(14)
C10 C12 C13 . 115.62(14)
O1 C12 C1 . 111.83(13)
C10 C12 C1 . 105.09(14)
C13 C12 C1 . 102.33(13)
C14 C13 C25 . 109.51(14)
C14 C13 C12 . 112.85(14)
C25 C13 C12 . 100.88(13)
C14 C13 H13 . 111.1
C25 C13 H13 . 111.1
C12 C13 H13 . 111.1
N1 C14 C22 . 122.45(16)
N1 C14 C13 . 118.71(15)
C22 C14 C13 . 118.83(15)
N1 C15 C16 . 118.87(18)
N1 C15 C20 . 122.78(16)
C16 C15 C20 . 118.35(18)
C17 C16 C15 . 120.6(2)
C17 C16 H16 . 119.7
C15 C16 H16 . 119.7
C16 C17 C18 . 121.0(2)
C16 C17 H17 . 119.5
C18 C17 H17 . 119.5
C19 C18 C17 . 119.8(2)
C19 C18 H18 . 120.1
C17 C18 H18 . 120.1
C18 C19 C20 . 120.9(2)
C18 C19 H19 . 119.6
C20 C19 H19 . 119.6
C21 C20 C19 . 123.51(19)
C21 C20 C15 . 117.29(17)
C19 C20 C15 . 119.20(18)
C22 C21 C20 . 119.85(17)
C22 C21 H21 . 120.1
C20 C21 H21 . 120.1
C21 C22 C14 . 119.27(16)
C21 C22 C23 . 120.40(16)
C14 C22 C23 . 120.33(16)
O2 C23 C22 . 121.66(17)
O2 C23 C24 . 123.66(16)
C22 C23 C24 . 114.67(14)
C23 C24 C25 . 106.43(13)
C23 C24 C27 . 113.57(14)
C25 C24 C27 . 117.49(14)
C23 C24 C1 . 109.24(13)
C25 C24 C1 . 103.19(13)
C27 C24 C1 . 106.26(13)
C13 C25 C24 . 101.59(13)
C13 C25 H25A . 111.5
C24 C25 H25A . 111.5
C13 C25 H25B . 111.5
C24 C25 H25B . 111.5
H25A C25 H25B . 109.3
N2 C26 C27 . 105.75(13)
N2 C26 H26A . 110.6
C27 C26 H26A . 110.6
N2 C26 H26B . 110.6
C27 C26 H26B . 110.6
H26A C26 H26B . 108.7
C28 C27 C26 . 116.14(15)
C28 C27 C24 . 113.91(14)
C26 C27 C24 . 103.52(13)
C28 C27 H27 . 107.6
C26 C27 H27 . 107.6
C24 C27 H27 . 107.6
C33 C28 C29 . 118.07(17)
C33 C28 C27 . 118.35(16)
C29 C28 C27 . 123.57(16)
C30 C29 C28 . 121.33(18)
C30 C29 H29 . 119.3
C28 C29 H29 . 119.3
C31 C30 C29 . 120.57(19)
C31 C30 H30 . 119.7
C29 C30 H30 . 119.7
C32 C31 C30 . 117.83(18)
C32 C31 H31 . 121.1
C30 C31 H31 . 121.1
C31 C32 C33 . 122.66(18)
C31 C32 N3 . 118.94(17)
C33 C32 N3 . 118.40(18)
C32 C33 C28 . 119.54(17)
C32 C33 H33 . 120.2
C28 C33 H33 . 120.2
N2 C34 H34A . 109.5
N2 C34 H34B . 109.5
H34A C34 H34B . 109.5
N2 C34 H34C . 109.5
H34A C34 H34C . 109.5
H34B C34 H34C . 109.5
C14 N1 C15 . 118.27(16)
C34 N2 C26 . 111.60(14)
C34 N2 C1 . 115.28(14)
C26 N2 C1 . 105.85(13)
O4 N3 O3 . 123.81(19)
O4 N3 C32 . 118.46(17)
O3 N3 C32 . 117.7(2)
C12 O1 H1 . 109.5

loop_
_geom_bond_atom_site_label_1
_geom_bond_atom_site_label_2
_geom_bond_site_symmetry_2
_geom_bond_distance
C35 Cl1 2_766 1.690(9)
C35 Cl1 . 1.825(11)
C35 H35A . 0.9700
C35 H35B . 0.9700
Cl1 C35 2_766 1.690(9)
C1 N2 . 1.481(2)
C1 C2 . 1.525(2)
C1 C24 . 1.569(2)
C1 C12 . 1.585(2)
C2 C3 . 1.367(3)
C2 C11 . 1.410(3)
C3 C4 . 1.422(3)
C3 H3 . 0.9300
C4 C5 . 1.363(4)
C4 H4 . 0.9300
C5 C6 . 1.413(4)
C5 H5 . 0.9300
C6 C11 . 1.403(3)
C6 C7 . 1.420(4)
C7 C8 . 1.363(4)
C7 H7 . 0.9300
C8 C9 . 1.408(3)
C8 H8 . 0.9300
C9 C10 . 1.368(3)
C9 H9 . 0.9300
C10 C11 . 1.402(3)
C10 C12 . 1.503(2)
C12 O1 . 1.413(2)
C12 C13 . 1.555(2)
C13 C14 . 1.506(2)
C13 C25 . 1.529(2)
C13 H13 . 0.9800
C14 N1 . 1.317(2)
C14 C22 . 1.429(2)
C15 N1 . 1.369(2)
C15 C16 . 1.412(3)
C15 C20 . 1.416(3)
C16 C17 . 1.362(3)
C16 H16 . 0.9300
C17 C18 . 1.398(4)
C17 H17 . 0.9300
C18 C19 . 1.357(3)
C18 H18 . 0.9300
C19 C20 . 1.415(3)
C19 H19 . 0.9300
C20 C21 . 1.404(3)
C21 C22 . 1.362(3)
C21 H21 . 0.9300
C22 C23 . 1.492(2)
C23 O2 . 1.209(2)
C23 C24 . 1.517(2)
C24 C25 . 1.551(2)
C24 C27 . 1.555(2)
C25 H25A . 0.9700
C25 H25B . 0.9700
C26 N2 . 1.468(2)
C26 C27 . 1.527(2)
C26 H26A . 0.9700
C26 H26B . 0.9700
C27 C28 . 1.516(2)
C27 H27 . 0.9800
C28 C33 . 1.389(2)
C28 C29 . 1.392(3)
C29 C30 . 1.385(3)
C29 H29 . 0.9300
C30 C31 . 1.378(3)
C30 H30 . 0.9300
C31 C32 . 1.376(3)
C31 H31 . 0.9300
C32 C33 . 1.382(3)
C32 N3 . 1.469(2)
C33 H33 . 0.9300
C34 N2 . 1.467(2)
C34 H34A . 0.9600
C34 H34B . 0.9600
C34 H34C . 0.9600
N3 O4 . 1.217(3)
N3 O3 . 1.221(2)
O1 H1 . 0.8200

loop_
_geom_hbond_atom_site_label_D
_geom_hbond_atom_site_label_H
_geom_hbond_atom_site_label_A
_geom_hbond_site_symmetry_A
_geom_hbond_distance_DH
_geom_hbond_distance_HA
_geom_hbond_distance_DA
_geom_hbond_angle_DHA
O1 H1 N2 . 0.82 2.12 2.669(2) 124
C25 H25A O3 2_767 0.97 2.57 3.289(3) 131
C27 H27 O4 2_667 0.98 2.54 3.384(3) 145
C29 H29 O1 2_777 0.93 2.58 3.502(2) 174
C34 H34C O1 2_777 0.96 2.56 3.274(2) 131

loop_
_geom_torsion_atom_site_label_1
_geom_torsion_atom_site_label_2
_geom_torsion_atom_site_label_3
_geom_torsion_atom_site_label_4
_geom_torsion_site_symmetry_1
_geom_torsion_site_symmetry_4
_geom_torsion
Cl1 C35 Cl1 C35 2_766 2_766 0.0010(10)
N2 C1 C2 C3 . . -66.1(2)
C24 C1 C2 C3 . . 55.9(3)
C12 C1 C2 C3 . . 172.54(19)
N2 C1 C2 C11 . . 109.33(16)
C24 C1 C2 C11 . . -128.72(15)
C12 C1 C2 C11 . . -12.05(17)
C11 C2 C3 C4 . . -1.8(3)
C1 C2 C3 C4 . . 173.16(18)
C2 C3 C4 C5 . . -0.1(3)
C3 C4 C5 C6 . . 1.4(4)
C4 C5 C6 C11 . . -0.6(3)
C4 C5 C6 C7 . . 178.6(2)
C11 C6 C7 C8 . . 0.6(3)
C5 C6 C7 C8 . . -178.6(2)
C6 C7 C8 C9 . . 0.5(4)
C7 C8 C9 C10 . . -1.3(4)
C8 C9 C10 C11 . . 0.9(3)
C8 C9 C10 C12 . . 178.13(19)
C9 C10 C11 C6 . . 0.1(3)
C12 C10 C11 C6 . . -177.66(17)
C9 C10 C11 C2 . . -179.95(17)
C12 C10 C11 C2 . . 2.3(2)
C5 C6 C11 C10 . . 178.40(18)
C7 C6 C11 C10 . . -0.9(3)
C5 C6 C11 C2 . . -1.5(3)
C7 C6 C11 C2 . . 179.21(18)
C3 C2 C11 C10 . . -177.16(16)
C1 C2 C11 C10 . . 6.7(2)
C3 C2 C11 C6 . . 2.7(3)
C1 C2 C11 C6 . . -173.40(17)
C9 C10 C12 O1 . . 50.7(3)
C11 C10 C12 O1 . . -131.82(15)
C9 C10 C12 C13 . . -75.2(3)
C11 C10 C12 C13 . . 102.24(17)
C9 C10 C12 C1 . . 172.82(19)
C11 C10 C12 C1 . . -9.75(18)
N2 C1 C12 O1 . . 12.32(19)
C2 C1 C12 O1 . . 135.70(14)
C24 C1 C12 O1 . . -98.54(15)
N2 C1 C12 C10 . . -110.37(15)
C2 C1 C12 C10 . . 13.01(16)
C24 C1 C12 C10 . . 138.77(14)
N2 C1 C12 C13 . . 128.48(14)
C2 C1 C12 C13 . . -108.14(14)
C24 C1 C12 C13 . . 17.62(16)
O1 C12 C13 C14 . . -167.20(13)
C10 C12 C13 C14 . . -39.2(2)
C1 C12 C13 C14 . . 74.39(16)
O1 C12 C13 C25 . . 76.05(15)
C10 C12 C13 C25 . . -155.96(15)
C1 C12 C13 C25 . . -42.37(15)
C25 C13 C14 N1 . . -146.84(15)
C12 C13 C14 N1 . . 101.65(17)
C25 C13 C14 C22 . . 32.1(2)
C12 C13 C14 C22 . . -79.39(19)
N1 C15 C16 C17 . . -177.1(2)
C20 C15 C16 C17 . . 2.2(3)
C15 C16 C17 C18 . . -0.7(4)
C16 C17 C18 C19 . . -1.2(4)
C17 C18 C19 C20 . . 1.5(4)
C18 C19 C20 C21 . . 179.9(2)
C18 C19 C20 C15 . . 0.0(3)
N1 C15 C20 C21 . . -2.4(3)
C16 C15 C20 C21 . . 178.30(18)
N1 C15 C20 C19 . . 177.45(18)
C16 C15 C20 C19 . . -1.8(3)
C19 C20 C21 C22 . . -177.75(19)
C15 C20 C21 C22 . . 2.1(3)
C20 C21 C22 C14 . . 0.2(3)
C20 C21 C22 C23 . . 179.79(17)
N1 C14 C22 C21 . . -2.7(3)
C13 C14 C22 C21 . . 178.38(16)
N1 C14 C22 C23 . . 177.75(16)
C13 C14 C22 C23 . . -1.2(2)
C21 C22 C23 O2 . . 9.6(3)
C14 C22 C23 O2 . . -170.85(17)
C21 C22 C23 C24 . . -170.58(16)
C14 C22 C23 C24 . . 9.0(2)
O2 C23 C24 C25 . . 133.54(18)
C22 C23 C24 C25 . . -46.27(18)
O2 C23 C24 C27 . . 2.7(2)
C22 C23 C24 C27 . . -177.08(14)
O2 C23 C24 C1 . . -115.68(19)
C22 C23 C24 C1 . . 64.51(18)
N2 C1 C24 C23 . . 143.44(13)
C2 C1 C24 C23 . . 15.78(19)
C12 C1 C24 C23 . . -99.60(15)
N2 C1 C24 C25 . . -103.65(14)
C2 C1 C24 C25 . . 128.70(15)
C12 C1 C24 C25 . . 13.31(16)
N2 C1 C24 C27 . . 20.56(16)
C2 C1 C24 C27 . . -107.10(16)
C12 C1 C24 C27 . . 137.52(14)
C14 C13 C25 C24 . . -67.50(16)
C12 C13 C25 C24 . . 51.69(16)
C23 C24 C25 C13 . . 74.97(16)
C27 C24 C25 C13 . . -156.47(15)
C1 C24 C25 C13 . . -39.98(16)
N2 C26 C27 C28 . . 99.87(17)
N2 C26 C27 C24 . . -25.75(18)
C23 C24 C27 C28 . . 115.65(16)
C25 C24 C27 C28 . . -9.4(2)
C1 C24 C27 C28 . . -124.24(15)
C23 C24 C27 C26 . . -117.31(15)
C25 C24 C27 C26 . . 117.61(16)
C1 C24 C27 C26 . . 2.80(17)
C26 C27 C28 C33 . . 162.61(15)
C24 C27 C28 C33 . . -77.2(2)
C26 C27 C28 C29 . . -16.1(2)
C24 C27 C28 C29 . . 104.12(19)
C33 C28 C29 C30 . . -0.6(3)
C27 C28 C29 C30 . . 178.04(18)
C28 C29 C30 C31 . . 0.0(3)
C29 C30 C31 C32 . . 0.5(3)
C30 C31 C32 C33 . . -0.6(3)
C30 C31 C32 N3 . . -179.94(18)
C31 C32 C33 C28 . . 0.0(3)
N3 C32 C33 C28 . . 179.36(15)
C29 C28 C33 C32 . . 0.6(2)
C27 C28 C33 C32 . . -178.12(15)
C22 C14 N1 C15 . . 2.4(2)
C13 C14 N1 C15 . . -178.63(15)
C16 C15 N1 C14 . . 179.40(18)
C20 C15 N1 C14 . . 0.2(3)
C27 C26 N2 C34 . . 166.85(15)
C27 C26 N2 C1 . . 40.71(17)
C2 C1 N2 C34 . . -30.8(2)
C24 C1 N2 C34 . . -161.30(14)
C12 C1 N2 C34 . . 85.94(17)
C2 C1 N2 C26 . . 93.07(16)
C24 C1 N2 C26 . . -37.43(16)
C12 C1 N2 C26 . . -150.18(14)
C31 C32 N3 O4 . . -168.67(18)
C33 C32 N3 O4 . . 11.9(3)
C31 C32 N3 O3 . . 11.4(3)
C33 C32 N3 O3 . . -168.04(19)

_cod_database_fobs_code 1543370
